data_7152955
loop_
_publ_author_name
'Zheng, Bo'
'Zhang, Mingming'
'Yan, Xuzhou'
'Huang, Feihe'

_publ_section_title
;
 Threaded structures based on the benzo-21-crown-7/secondary ammonium salt
 recognition motif using esters as end groups.
;
_journal_issue 23
_journal_name_full 'Organic &amp; biomolecular chemistry'
_journal_page_first 3880
_journal_page_last 3885
_journal_paper_doi 10.1039/c3ob40577j
_journal_volume 11
_journal_year 2013
_chemical_formula_moiety 'C18 H28 O7, C16 H26 N O2, F6 P '
_chemical_formula_sum 'C34 H54 F6 N O9 P'
_chemical_formula_weight 765.75
_chemical_name_systematic
;
?
;
_space_group_IT_number 14
_symmetry_cell_setting monoclinic
_symmetry_space_group_name_Hall '-P 2ybc'
_symmetry_space_group_name_H-M 'P 1 21/c 1'
_atom_sites_solution_hydrogens geom
_atom_sites_solution_primary direct
_atom_sites_solution_secondary difmap
_audit_creation_method SHELXL-97
_cell_angle_alpha 90.00
_cell_angle_beta 132.268(2)
_cell_angle_gamma 90.00
_cell_formula_units_Z 8
_cell_length_a 22.3036(6)
_cell_length_b 15.0552(5)
_cell_length_c 31.5788(9)
_cell_measurement_reflns_used 7020
_cell_measurement_temperature 293(2)
_cell_measurement_theta_max 29.4372
_cell_measurement_theta_min 2.8035
_cell_volume 7846.8(5)
_computing_cell_refinement 'CrysAlis PRO (Agilent Technologies, 2011)'
_computing_data_collection 'CrysAlis PRO'
_computing_data_reduction 'CrysAlis PRO'
_computing_molecular_graphics 'OLEX2 (Dolomanov et al., 2009)'
_computing_publication_material OLEX2
_computing_structure_refinement 'SHELXL-97 (Sheldrick, 2008)'
_computing_structure_solution 'SHELXS-97 (Sheldrick, 2008)'
_diffrn_ambient_temperature 293(2)
_diffrn_detector_area_resol_mean 10.3592
_diffrn_measured_fraction_theta_full 0.997
_diffrn_measured_fraction_theta_max 0.997
_diffrn_measurement_device_type 'Xcalibur, Atlas, Gemini ultra'
_diffrn_measurement_method '\w scans'
_diffrn_radiation_monochromator graphite
_diffrn_radiation_source 'fine-focus sealed tube'
_diffrn_radiation_type MoK\a
_diffrn_radiation_wavelength 0.71073
_diffrn_reflns_av_R_equivalents 0.0246
_diffrn_reflns_av_sigmaI/netI 0.0316
_diffrn_reflns_limit_h_max 26
_diffrn_reflns_limit_h_min -21
_diffrn_reflns_limit_k_max 16
_diffrn_reflns_limit_k_min -18
_diffrn_reflns_limit_l_max 38
_diffrn_reflns_limit_l_min -38
_diffrn_reflns_number 32763
_diffrn_reflns_theta_full 25.35
_diffrn_reflns_theta_max 25.35
_diffrn_reflns_theta_min 2.81
_exptl_absorpt_coefficient_mu 0.148
_exptl_absorpt_correction_T_max 0.9499
_exptl_absorpt_correction_T_min 0.9362
_exptl_absorpt_correction_type multi-scan
_exptl_absorpt_process_details
;
CrysAlis PRO (Agilent Technologies, 2011)
;
_exptl_crystal_colour colorless
_exptl_crystal_density_diffrn 1.296
_exptl_crystal_density_method 'not measured'
_exptl_crystal_description block
_exptl_crystal_F_000 3248
_exptl_crystal_size_max 0.45
_exptl_crystal_size_mid 0.42
_exptl_crystal_size_min 0.35
_refine_diff_density_max 1.018
_refine_diff_density_min -0.879
_refine_diff_density_rms 0.064
_refine_ls_extinction_method none
_refine_ls_goodness_of_fit_ref 1.053
_refine_ls_hydrogen_treatment constr
_refine_ls_matrix_type full
_refine_ls_number_parameters 925
_refine_ls_number_reflns 14325
_refine_ls_number_restraints 85
_refine_ls_restrained_S_all 1.092
_refine_ls_R_factor_all 0.1306
_refine_ls_R_factor_gt 0.0896
_refine_ls_shift/su_max 0.001
_refine_ls_shift/su_mean 0.000
_refine_ls_structure_factor_coef Fsqd
_refine_ls_weighting_details 'calc w=1/[\s^2^(Fo^2^)+(0.1643P)^2^+5.9812P] where P=(Fo^2^+2Fc^2^)/3'
_refine_ls_weighting_scheme calc
_refine_ls_wR_factor_gt 0.2622
_refine_ls_wR_factor_ref 0.3046
_reflns_number_gt 8849
_reflns_number_total 14325
_reflns_threshold_expression >2sigma(I)
_cod_data_source_file c3ob40577j.txt
_cod_data_source_block 120515_zb_2401
_cod_original_cell_volume 7846.8(4)
_cod_original_sg_symbol_H-M 'P 21/c'
_cod_database_code 7152955

loop_
_symmetry_equiv_pos_as_xyz
'x, y, z'
'-x, y+1/2, -z+1/2'
'-x, -y, -z'
'x, -y-1/2, z-1/2'

loop_
_atom_site_label
_atom_site_type_symbol
_atom_site_fract_x
_atom_site_fract_y
_atom_site_fract_z
_atom_site_U_iso_or_equiv
_atom_site_adp_type
_atom_site_occupancy
_atom_site_symmetry_multiplicity
_atom_site_calc_flag
_atom_site_refinement_flags
P1 P 0.67301(9) 0.71314(10) 0.93154(6) 0.0754(4) Uani 1 1 d .
P2 P 0.81912(8) 0.75291(10) 0.75412(6) 0.0751(4) Uani 1 1 d .
F1 F 0.6382(3) 0.7577(3) 0.87383(19) 0.1445(16) Uani 1 1 d .
F2 F 0.6113(5) 0.6407(5) 0.8989(4) 0.274(5) Uani 1 1 d .
F3 F 0.7303(5) 0.6584(5) 0.9326(3) 0.226(4) Uani 1 1 d .
F4 F 0.7357(5) 0.7851(6) 0.9646(3) 0.254(4) Uani 1 1 d .
F5 F 0.6133(5) 0.7658(5) 0.9294(4) 0.239(4) Uani 1 1 d .
F6 F 0.7043(3) 0.6660(4) 0.98790(19) 0.1461(17) Uani 1 1 d .
F7 F 0.8184(3) 0.7125(5) 0.7087(2) 0.171(2) Uani 1 1 d .
F8 F 0.7244(2) 0.7618(4) 0.70797(17) 0.1395(16) Uani 1 1 d .
F9 F 0.8210(3) 0.7996(5) 0.79800(19) 0.216(3) Uani 1 1 d .
F10 F 0.9107(3) 0.7458(6) 0.7990(2) 0.243(4) Uani 1 1 d .
F11 F 0.8214(5) 0.8450(4) 0.7327(4) 0.226(3) Uani 1 1 d .
F12 F 0.8127(7) 0.6651(4) 0.7694(5) 0.311(5) Uani 1 1 d .
O1 O 0.50293(17) 0.8281(2) 0.49767(12) 0.0616(7) Uani 1 1 d .
O2 O 0.58680(16) 0.6541(2) 0.54854(12) 0.0598(7) Uani 1 1 d .
O3 O 0.5578(2) 0.5236(2) 0.60509(14) 0.0700(8) Uani 1 1 d .
O4 O 0.42639(19) 0.51510(19) 0.60194(13) 0.0664(8) Uani 1 1 d .
O5 O 0.33006(18) 0.6593(2) 0.58610(13) 0.0680(8) Uani 1 1 d .
O6 O 0.32277(19) 0.8255(2) 0.53829(14) 0.0696(8) Uani 1 1 d .
O7 O 0.39076(18) 0.8995(2) 0.49279(13) 0.0650(8) Uani 1 1 d .
O8 O 0.59040(18) 0.5712(2) 0.78063(14) 0.0736(9) Uani 1 1 d .
O9 O 0.6738(2) 0.4594(3) 0.8357(2) 0.1103(15) Uani 1 1 d .
O10 O 1.00512(18) 0.30897(19) 1.02099(12) 0.0644(8) Uani 1 1 d .
O11 O 1.06683(18) 0.1336(2) 1.02099(14) 0.0676(8) Uani 1 1 d .
O12 O 1.01943(19) 0.0452(2) 0.91880(14) 0.0696(8) Uani 1 1 d .
O13 O 0.88401(19) 0.0808(2) 0.80095(14) 0.0740(9) Uani 1 1 d .
O14 O 0.8155(2) 0.2542(3) 0.75180(16) 0.0900(11) Uani 1 1 d .
O15 O 0.8345(2) 0.4014(2) 0.81686(16) 0.0862(11) Uani 1 1 d .
O16 O 0.91600(17) 0.4251(2) 0.93887(14) 0.0690(8) Uani 1 1 d .
O17 O 1.0310(4) 0.4192(3) 0.7982(3) 0.141(2) Uani 1 1 d .
O18 O 1.1100(5) 0.5348(4) 0.8288(3) 0.153(2) Uani 1 1 d .
N1 N 0.43368(18) 0.6931(2) 0.56120(13) 0.0485(7) Uani 1 1 d .
H1A H 0.3944 0.7239 0.5557 0.058 Uiso 1 1 calc R
H1B H 0.4412 0.6422 0.5792 0.058 Uiso 1 1 calc R
N2 N 0.9193(2) 0.2284(2) 0.87438(15) 0.0600(9) Uani 1 1 d .
H2A H 0.9212 0.1774 0.8605 0.072 Uiso 1 1 calc R
H2B H 0.8855 0.2654 0.8446 0.072 Uiso 1 1 calc R
C1 C 0.4535(3) 0.8895(3) 0.45541(18) 0.0619(11) Uani 1 1 d .
C2 C 0.4588(4) 0.9148(4) 0.4157(2) 0.0836(15) Uani 1 1 d .
H2 H 0.4965 0.8877 0.4160 0.100 Uiso 1 1 calc R
C3 C 0.4084(5) 0.9803(5) 0.3758(3) 0.105(2) Uani 1 1 d .
H3 H 0.4134 0.9978 0.3501 0.126 Uiso 1 1 calc R
C4 C 0.3518(5) 1.0190(4) 0.3738(2) 0.103(2) Uani 1 1 d .
H4 H 0.3186 1.0632 0.3470 0.123 Uiso 1 1 calc R
C5 C 0.3430(3) 0.9928(4) 0.4120(2) 0.0859(15) Uani 1 1 d .
H5 H 0.3030 1.0182 0.4098 0.103 Uiso 1 1 calc R
C6 C 0.3943(3) 0.9288(3) 0.45291(18) 0.0630(11) Uani 1 1 d .
C7 C 0.3362(3) 0.9454(3) 0.4944(2) 0.0747(13) Uani 1 1 d .
H7A H 0.2807 0.9340 0.4594 0.090 Uiso 1 1 calc R
H7B H 0.3458 1.0089 0.4971 0.090 Uiso 1 1 calc R
C8 C 0.3482(3) 0.9150(3) 0.5445(2) 0.0764(13) Uani 1 1 d .
H8A H 0.4050 0.9201 0.5788 0.092 Uiso 1 1 calc R
H8B H 0.3177 0.9532 0.5489 0.092 Uiso 1 1 calc R
C9 C 0.2861(3) 0.8088(4) 0.5606(2) 0.0808(15) Uani 1 1 d .
H9A H 0.2393 0.8470 0.5419 0.097 Uiso 1 1 calc R
H9B H 0.3243 0.8217 0.6013 0.097 Uiso 1 1 calc R
C10 C 0.2608(3) 0.7146(4) 0.5510(2) 0.0809(15) Uani 1 1 d .
H10A H 0.2273 0.7055 0.5600 0.097 Uiso 1 1 calc R
H10B H 0.2290 0.6994 0.5111 0.097 Uiso 1 1 calc R
C11 C 0.3106(3) 0.5692(4) 0.5840(2) 0.0776(14) Uani 1 1 d .
H11A H 0.2770 0.5473 0.5451 0.093 Uiso 1 1 calc R
H11B H 0.2803 0.5636 0.5958 0.093 Uiso 1 1 calc R
C12 C 0.3861(3) 0.5157(4) 0.6226(2) 0.0795(14) Uani 1 1 d .
H12A H 0.4216 0.5406 0.6608 0.095 Uiso 1 1 calc R
H12B H 0.3730 0.4553 0.6246 0.095 Uiso 1 1 calc R
C13 C 0.4924(3) 0.4543(3) 0.6326(2) 0.0742(13) Uani 1 1 d .
H13A H 0.4750 0.3974 0.6354 0.089 Uiso 1 1 calc R
H13B H 0.5358 0.4764 0.6710 0.089 Uiso 1 1 calc R
C14 C 0.5227(3) 0.4429(3) 0.6028(2) 0.0769(14) Uani 1 1 d .
H14A H 0.5629 0.3959 0.6211 0.092 Uiso 1 1 calc R
H14B H 0.4783 0.4263 0.5632 0.092 Uiso 1 1 calc R
C15 C 0.6041(3) 0.5124(3) 0.5895(2) 0.0719(13) Uani 1 1 d .
H15A H 0.5691 0.4922 0.5502 0.086 Uiso 1 1 calc R
H15B H 0.6453 0.4675 0.6138 0.086 Uiso 1 1 calc R
C16 C 0.6432(3) 0.5974(3) 0.5958(2) 0.0692(12) Uani 1 1 d .
H16A H 0.6644 0.6267 0.6309 0.083 Uiso 1 1 calc R
H16B H 0.6882 0.5854 0.5982 0.083 Uiso 1 1 calc R
C17 C 0.6221(3) 0.7372(3) 0.5540(2) 0.0687(12) Uani 1 1 d .
H17A H 0.6714 0.7268 0.5615 0.082 Uiso 1 1 calc R
H17B H 0.6363 0.7696 0.5862 0.082 Uiso 1 1 calc R
C18 C 0.5664(3) 0.7908(3) 0.5021(2) 0.0711(12) Uani 1 1 d .
H18A H 0.5962 0.8383 0.5026 0.085 Uiso 1 1 calc R
H18B H 0.5426 0.7540 0.4688 0.085 Uiso 1 1 calc R
C19 C 0.2990(2) 0.5543(3) 0.46283(17) 0.0530(9) Uani 1 1 d .
H19 H 0.3394 0.5142 0.4895 0.064 Uiso 1 1 calc R
C20 C 0.2182(3) 0.5265(3) 0.42389(19) 0.0611(10) Uani 1 1 d .
C21 C 0.1599(3) 0.5866(3) 0.3844(2) 0.0684(12) Uani 1 1 d .
H21 H 0.1060 0.5684 0.3583 0.082 Uiso 1 1 calc R
C22 C 0.1782(3) 0.6733(3) 0.3818(2) 0.0725(12) Uani 1 1 d .
C23 C 0.2591(3) 0.6989(3) 0.42142(19) 0.0638(11) Uani 1 1 d .
H23 H 0.2728 0.7567 0.4205 0.077 Uiso 1 1 calc R
C24 C 0.3198(2) 0.6406(3) 0.46220(16) 0.0492(9) Uani 1 1 d .
C25 C 0.1964(4) 0.4317(4) 0.4253(3) 0.0916(17) Uani 1 1 d .
H25A H 0.2440 0.4013 0.4577 0.137 Uiso 1 1 calc R
H25B H 0.1750 0.4017 0.3908 0.137 Uiso 1 1 calc R
H25C H 0.1564 0.4323 0.4284 0.137 Uiso 1 1 calc R
C26 C 0.1128(4) 0.7368(5) 0.3371(3) 0.128(3) Uani 1 1 d .
H26A H 0.0639 0.7241 0.3292 0.192 Uiso 1 1 calc R
H26B H 0.1032 0.7301 0.3027 0.192 Uiso 1 1 calc R
H26C H 0.1296 0.7966 0.3509 0.192 Uiso 1 1 calc R
C27 C 0.4059(2) 0.6711(3) 0.50430(17) 0.0570(10) Uani 1 1 d .
H27A H 0.4403 0.6248 0.5091 0.068 Uiso 1 1 calc R
H27B H 0.4117 0.7232 0.4892 0.068 Uiso 1 1 calc R
C28 C 0.5097(2) 0.7455(3) 0.59863(16) 0.0490(9) Uani 1 1 d .
H28A H 0.5011 0.8014 0.5799 0.059 Uiso 1 1 calc R
H28B H 0.5517 0.7133 0.6034 0.059 Uiso 1 1 calc R
C29 C 0.5388(3) 0.7644(3) 0.65691(17) 0.0549(9) Uani 1 1 d .
H29A H 0.4944 0.7892 0.6520 0.066 Uiso 1 1 calc R
H29B H 0.5814 0.8088 0.6759 0.066 Uiso 1 1 calc R
C30 C 0.5713(3) 0.6815(3) 0.69546(18) 0.0617(11) Uani 1 1 d .
H30A H 0.5259 0.6447 0.6825 0.074 Uiso 1 1 calc R
H30B H 0.6042 0.6471 0.6915 0.074 Uiso 1 1 calc R
C31 C 0.6216(3) 0.7039(3) 0.75793(18) 0.0670(11) Uani 1 1 d .
H31A H 0.6651 0.7436 0.7705 0.080 Uiso 1 1 calc R
H31B H 0.5879 0.7344 0.7625 0.080 Uiso 1 1 calc R
C32 C 0.6568(3) 0.6219(3) 0.7946(2) 0.0725(13) Uani 1 1 d .
H32A H 0.6854 0.5869 0.7871 0.087 Uiso 1 1 calc R
H32B H 0.6948 0.6381 0.8348 0.087 Uiso 1 1 calc R
C33 C 0.6080(3) 0.4935(4) 0.8058(2) 0.0747(13) Uani 1 1 d .
C34 C 0.5373(3) 0.4522(5) 0.7931(3) 0.107(2) Uani 1 1 d .
H34A H 0.4972 0.4377 0.7531 0.160 Uiso 1 1 calc R
H34B H 0.5147 0.4929 0.8025 0.160 Uiso 1 1 calc R
H34C H 0.5541 0.3990 0.8154 0.160 Uiso 1 1 calc R
C35 C 0.9118(2) 0.4272(3) 0.9800(2) 0.0646(12) Uani 1 1 d .
C36 C 0.8655(3) 0.4886(4) 0.9813(3) 0.0859(16) Uani 1 1 d .
H36 H 0.8360 0.5320 0.9531 0.103 Uiso 1 1 calc R
C37 C 0.8635(4) 0.4849(5) 1.0234(3) 0.102(2) Uani 1 1 d .
H37 H 0.8323 0.5254 1.0238 0.122 Uiso 1 1 calc R
C38 C 0.9066(4) 0.4228(5) 1.0643(3) 0.104(2) Uani 1 1 d .
H38 H 0.9049 0.4212 1.0929 0.125 Uiso 1 1 calc R
C39 C 0.9545(3) 0.3600(4) 1.0655(2) 0.0874(16) Uani 1 1 d .
H39 H 0.9831 0.3167 1.0939 0.105 Uiso 1 1 calc R
C40 C 0.9577(2) 0.3645(3) 1.0232(2) 0.0658(12) Uani 1 1 d .
C41 C 1.0587(3) 0.2513(3) 1.0681(2) 0.0765(13) Uani 1 1 d .
H41A H 1.0279 0.2086 1.0699 0.092 Uiso 1 1 calc R
H41B H 1.0922 0.2853 1.1034 0.092 Uiso 1 1 calc R
C42 C 1.1109(3) 0.2039(3) 1.0619(2) 0.0798(14) Uani 1 1 d .
H42A H 1.1299 0.2454 1.0496 0.096 Uiso 1 1 calc R
H42B H 1.1578 0.1796 1.0986 0.096 Uiso 1 1 calc R
C43 C 1.1171(3) 0.0806(3) 1.0184(2) 0.0749(13) Uani 1 1 d .
H43A H 1.1602 0.0542 1.0555 0.090 Uiso 1 1 calc R
H43B H 1.1417 0.1175 1.0084 0.090 Uiso 1 1 calc R
C44 C 1.0682(3) 0.0093(3) 0.9748(2) 0.0768(13) Uani 1 1 d .
H44A H 1.1039 -0.0358 0.9803 0.092 Uiso 1 1 calc R
H44B H 1.0338 -0.0187 0.9796 0.092 Uiso 1 1 calc R
C45 C 0.9768(3) -0.0217(3) 0.8760(2) 0.0786(14) Uani 1 1 d .
H45A H 0.9328 -0.0443 0.8724 0.094 Uiso 1 1 calc R
H45B H 1.0130 -0.0707 0.8868 0.094 Uiso 1 1 calc R
C46 C 0.9435(3) 0.0157(3) 0.8198(2) 0.0761(13) Uani 1 1 d .
H46A H 0.9869 0.0423 0.8240 0.091 Uiso 1 1 calc R
H46B H 0.9195 -0.0314 0.7916 0.091 Uiso 1 1 calc R
C47 C 0.8381(4) 0.1044(5) 0.7422(2) 0.0928(17) Uani 1 1 d .
H47A H 0.8120 0.0519 0.7184 0.111 Uiso 1 1 calc R
H47B H 0.8742 0.1279 0.7379 0.111 Uiso 1 1 calc R
C48 C 0.7764(4) 0.1713(5) 0.7236(2) 0.0985(19) Uani 1 1 d .
H48A H 0.7397 0.1791 0.6824 0.118 Uiso 1 1 calc R
H48B H 0.7451 0.1515 0.7329 0.118 Uiso 1 1 calc R
C49 C 0.7634(4) 0.3274(6) 0.7291(3) 0.115(2) Uani 1 1 d .
H49A H 0.7214 0.3160 0.7300 0.138 Uiso 1 1 calc R
H49B H 0.7375 0.3358 0.6896 0.138 Uiso 1 1 calc R
C50 C 0.8074(5) 0.4083(5) 0.7616(3) 0.119(2) Uani 1 1 d .
H50A H 0.8534 0.4163 0.7648 0.143 Uiso 1 1 calc R
H50B H 0.7722 0.4595 0.7419 0.143 Uiso 1 1 calc R
C51 C 0.8778(3) 0.4786(4) 0.8520(3) 0.0925(19) Uani 1 1 d .
H51A H 0.8574 0.5309 0.8279 0.111 Uiso 1 1 calc R
H51B H 0.9348 0.4723 0.8723 0.111 Uiso 1 1 calc R
C52 C 0.8680(3) 0.4899(3) 0.8939(2) 0.0800(15) Uani 1 1 d .
H52A H 0.8849 0.5492 0.9101 0.096 Uiso 1 1 calc R
H52B H 0.8114 0.4829 0.8746 0.096 Uiso 1 1 calc R
C53 C 0.7881(2) 0.0812(3) 0.84576(17) 0.0553(10) Uani 1 1 d .
H53 H 0.8325 0.0431 0.8683 0.066 Uiso 1 1 calc R
C54 C 0.7114(3) 0.0459(3) 0.80284(19) 0.0606(10) Uani 1 1 d .
C55 C 0.6469(3) 0.1048(3) 0.7706(2) 0.0733(13) Uani 1 1 d .
H55 H 0.5951 0.0824 0.7413 0.088 Uiso 1 1 calc R
C56 C 0.6561(3) 0.1948(3) 0.7802(3) 0.0824(15) Uani 1 1 d .
C57 C 0.7340(3) 0.2269(3) 0.8234(2) 0.0687(12) Uani 1 1 d .
H57 H 0.7418 0.2876 0.8309 0.082 Uiso 1 1 calc R
C58 C 0.8000(2) 0.1713(3) 0.85560(16) 0.0515(9) Uani 1 1 d .
C59 C 0.6989(4) -0.0525(3) 0.7916(3) 0.0950(17) Uani 1 1 d .
H59A H 0.7146 -0.0698 0.7710 0.143 Uiso 1 1 calc R
H59B H 0.6428 -0.0665 0.7692 0.143 Uiso 1 1 calc R
H59C H 0.7313 -0.0839 0.8273 0.143 Uiso 1 1 calc R
C60 C 0.5835(4) 0.2559(5) 0.7433(4) 0.159(4) Uani 1 1 d .
H60A H 0.5468 0.2347 0.7045 0.239 Uiso 1 1 calc R
H60B H 0.6012 0.3148 0.7444 0.239 Uiso 1 1 calc R
H60C H 0.5566 0.2572 0.7574 0.239 Uiso 1 1 calc R
C61 C 0.8844(2) 0.2091(3) 0.90000(17) 0.0614(11) Uani 1 1 d .
H61A H 0.8825 0.2633 0.9157 0.074 Uiso 1 1 calc R
H61B H 0.9187 0.1670 0.9311 0.074 Uiso 1 1 calc R
C62 C 1.0007(3) 0.2681(4) 0.9129(3) 0.0861(15) Uani 1 1 d DU
H62A H 1.0390 0.2300 0.9457 0.103 Uiso 1 1 calc R
H62B H 1.0002 0.3258 0.9263 0.103 Uiso 1 1 calc R
C63 C 1.0242(5) 0.2774(7) 0.8745(5) 0.174(3) Uani 1 1 d DU
H63A H 1.0158 0.2203 0.8569 0.208 Uiso 1 1 calc R
H63B H 0.9873 0.3194 0.8439 0.208 Uiso 1 1 calc R
C64 C 1.1037(6) 0.3051(8) 0.9041(5) 0.200(3) Uani 1 1 d DU
H64A H 1.1426 0.2674 0.9370 0.240 Uiso 1 1 calc R
H64B H 1.1119 0.3661 0.9168 0.240 Uiso 1 1 calc R
C65 C 1.1115(6) 0.2958(7) 0.8583(4) 0.147(2) Uani 1 1 d DU
H65A H 1.1629 0.2679 0.8759 0.176 Uiso 1 1 calc R
H65B H 1.0686 0.2576 0.8275 0.176 Uiso 1 1 calc R
C66 C 1.1073(6) 0.3710(7) 0.8377(5) 0.160(2) Uani 1 1 d DU
H66A H 1.1272 0.3624 0.8185 0.192 Uiso 1 1 calc R
H66B H 1.1454 0.4101 0.8699 0.192 Uiso 1 1 calc R
C67 C 1.0418(6) 0.5037(5) 0.7989(4) 0.1141(19) Uani 1 1 d U
C68 C 0.9706(6) 0.5559(5) 0.7653(4) 0.134(2) Uani 1 1 d U
H68A H 0.9253 0.5200 0.7355 0.201 Uiso 1 1 calc R
H68B H 0.9766 0.6044 0.7487 0.201 Uiso 1 1 calc R
H68C H 0.9616 0.5788 0.7890 0.201 Uiso 1 1 calc R

loop_
_atom_site_aniso_label
_atom_site_aniso_U_11
_atom_site_aniso_U_22
_atom_site_aniso_U_33
_atom_site_aniso_U_23
_atom_site_aniso_U_13
_atom_site_aniso_U_12
P1 0.0827(9) 0.0720(9) 0.0856(9) 0.0009(7) 0.0624(8) 0.0044(7)
P2 0.0679(7) 0.0799(9) 0.0624(7) 0.0037(6) 0.0377(6) 0.0109(7)
F1 0.178(4) 0.162(4) 0.123(3) 0.044(3) 0.113(3) 0.042(3)
F2 0.230(7) 0.189(7) 0.216(7) -0.001(6) 0.074(6) -0.101(6)
F3 0.267(7) 0.290(8) 0.204(6) 0.109(6) 0.192(6) 0.185(7)
F4 0.294(9) 0.253(8) 0.197(6) -0.094(6) 0.158(6) -0.179(7)
F5 0.326(8) 0.258(7) 0.333(9) 0.176(7) 0.302(8) 0.190(7)
F6 0.160(4) 0.181(4) 0.131(3) 0.057(3) 0.111(3) 0.039(3)
F7 0.127(3) 0.268(7) 0.122(3) -0.049(4) 0.086(3) 0.000(4)
F8 0.081(2) 0.204(5) 0.104(3) -0.006(3) 0.050(2) 0.005(3)
F9 0.175(5) 0.335(9) 0.094(3) -0.029(4) 0.072(3) 0.102(5)
F10 0.073(2) 0.431(11) 0.128(4) -0.072(5) 0.028(3) 0.055(4)
F11 0.230(7) 0.159(5) 0.246(7) 0.028(5) 0.142(6) -0.044(5)
F12 0.439(14) 0.129(5) 0.465(15) 0.151(7) 0.345(13) 0.061(7)
O1 0.0657(16) 0.0663(18) 0.0649(17) 0.0084(15) 0.0489(15) 0.0020(15)
O2 0.0555(15) 0.0657(19) 0.0618(17) -0.0055(15) 0.0408(14) -0.0013(14)
O3 0.089(2) 0.0487(17) 0.081(2) -0.0077(15) 0.0607(19) 0.0026(16)
O4 0.0801(19) 0.0551(18) 0.0672(18) 0.0044(15) 0.0508(17) -0.0067(16)
O5 0.0642(17) 0.076(2) 0.0736(19) -0.0025(17) 0.0503(16) -0.0096(16)
O6 0.0798(19) 0.064(2) 0.090(2) -0.0047(17) 0.0673(19) 0.0060(16)
O7 0.0676(17) 0.0564(18) 0.0683(18) 0.0085(15) 0.0446(16) 0.0097(14)
O8 0.0660(18) 0.079(2) 0.077(2) 0.0291(18) 0.0487(17) 0.0172(16)
O9 0.067(2) 0.088(3) 0.151(4) 0.043(3) 0.063(2) 0.020(2)
O10 0.0663(17) 0.0541(17) 0.0559(16) 0.0032(14) 0.0343(15) 0.0047(14)
O11 0.0654(17) 0.0549(18) 0.077(2) 0.0015(16) 0.0458(17) 0.0033(15)
O12 0.080(2) 0.0516(18) 0.084(2) -0.0046(16) 0.0584(19) -0.0032(15)
O13 0.0739(19) 0.088(2) 0.072(2) -0.0112(18) 0.0534(18) -0.0053(18)
O14 0.075(2) 0.108(3) 0.074(2) 0.023(2) 0.045(2) 0.014(2)
O15 0.077(2) 0.081(2) 0.086(2) 0.034(2) 0.049(2) 0.0057(19)
O16 0.0553(16) 0.0559(18) 0.088(2) 0.0156(16) 0.0450(17) 0.0086(14)
O17 0.195(5) 0.068(3) 0.238(7) 0.022(3) 0.178(6) 0.017(3)
O18 0.187(6) 0.133(5) 0.223(7) 0.011(4) 0.173(6) 0.004(4)
N1 0.0526(17) 0.0473(18) 0.0515(18) -0.0036(14) 0.0375(16) -0.0023(14)
N2 0.061(2) 0.064(2) 0.061(2) 0.0045(17) 0.0436(18) -0.0012(17)
C1 0.068(3) 0.054(3) 0.055(2) -0.002(2) 0.038(2) -0.015(2)
C2 0.104(4) 0.085(4) 0.067(3) 0.000(3) 0.060(3) -0.020(3)
C3 0.126(5) 0.106(5) 0.066(3) 0.012(3) 0.058(4) -0.025(4)
C4 0.118(5) 0.077(4) 0.066(3) 0.018(3) 0.043(4) -0.004(4)
C5 0.087(3) 0.064(3) 0.069(3) 0.006(3) 0.037(3) 0.004(3)
C6 0.069(3) 0.046(2) 0.050(2) -0.0011(19) 0.030(2) -0.011(2)
C7 0.074(3) 0.053(3) 0.089(3) -0.002(2) 0.052(3) 0.008(2)
C8 0.076(3) 0.066(3) 0.087(3) -0.011(3) 0.055(3) 0.007(2)
C9 0.083(3) 0.092(4) 0.094(4) 0.009(3) 0.071(3) 0.024(3)
C10 0.063(3) 0.110(4) 0.087(3) 0.008(3) 0.058(3) 0.003(3)
C11 0.085(3) 0.087(4) 0.085(3) -0.011(3) 0.068(3) -0.026(3)
C12 0.105(4) 0.070(3) 0.085(3) 0.004(3) 0.072(3) -0.018(3)
C13 0.092(3) 0.042(2) 0.075(3) 0.010(2) 0.051(3) 0.001(2)
C14 0.083(3) 0.039(2) 0.078(3) 0.000(2) 0.041(3) 0.006(2)
C15 0.076(3) 0.059(3) 0.068(3) 0.000(2) 0.043(2) 0.021(2)
C16 0.052(2) 0.080(3) 0.062(3) -0.003(2) 0.033(2) 0.013(2)
C17 0.061(2) 0.077(3) 0.083(3) -0.007(3) 0.055(3) -0.004(2)
C18 0.081(3) 0.072(3) 0.087(3) -0.003(3) 0.067(3) -0.009(3)
C19 0.051(2) 0.054(2) 0.055(2) -0.0013(19) 0.0360(19) 0.0008(18)
C20 0.065(2) 0.056(3) 0.069(3) -0.007(2) 0.048(2) -0.008(2)
C21 0.050(2) 0.075(3) 0.067(3) -0.008(2) 0.034(2) -0.008(2)
C22 0.059(3) 0.071(3) 0.067(3) 0.005(2) 0.034(2) 0.007(2)
C23 0.071(3) 0.049(2) 0.064(3) 0.000(2) 0.042(2) -0.003(2)
C24 0.055(2) 0.051(2) 0.048(2) -0.0096(18) 0.0380(19) -0.0066(18)
C25 0.088(3) 0.069(3) 0.117(5) 0.001(3) 0.068(4) -0.017(3)
C26 0.082(4) 0.108(5) 0.115(5) 0.025(4) 0.034(4) 0.019(4)
C27 0.061(2) 0.068(3) 0.056(2) -0.015(2) 0.045(2) -0.014(2)
C28 0.052(2) 0.045(2) 0.053(2) -0.0037(17) 0.0364(19) -0.0058(17)
C29 0.064(2) 0.048(2) 0.053(2) -0.0050(18) 0.040(2) -0.0012(19)
C30 0.071(3) 0.056(3) 0.058(2) -0.004(2) 0.043(2) -0.007(2)
C31 0.078(3) 0.064(3) 0.057(3) 0.001(2) 0.045(2) -0.001(2)
C32 0.067(3) 0.081(3) 0.060(3) 0.009(2) 0.039(2) -0.001(2)
C33 0.067(3) 0.079(3) 0.081(3) 0.019(3) 0.050(3) 0.012(3)
C34 0.080(3) 0.119(5) 0.128(5) 0.051(4) 0.073(4) 0.017(3)
C35 0.048(2) 0.052(3) 0.078(3) -0.013(2) 0.036(2) -0.011(2)
C36 0.056(3) 0.066(3) 0.113(4) -0.019(3) 0.048(3) -0.007(2)
C37 0.071(3) 0.108(5) 0.113(5) -0.051(4) 0.057(4) -0.014(3)
C38 0.087(4) 0.134(6) 0.091(4) -0.051(4) 0.059(4) -0.018(4)
C39 0.082(3) 0.101(4) 0.065(3) -0.026(3) 0.044(3) -0.015(3)
C40 0.051(2) 0.063(3) 0.064(3) -0.022(2) 0.030(2) -0.015(2)
C41 0.084(3) 0.062(3) 0.055(3) 0.002(2) 0.035(3) 0.007(3)
C42 0.065(3) 0.065(3) 0.061(3) 0.009(2) 0.023(2) 0.014(2)
C43 0.066(3) 0.072(3) 0.080(3) 0.018(3) 0.046(3) 0.020(2)
C44 0.090(3) 0.060(3) 0.099(4) 0.016(3) 0.071(3) 0.019(3)
C45 0.088(3) 0.060(3) 0.108(4) -0.009(3) 0.074(3) -0.004(3)
C46 0.085(3) 0.066(3) 0.097(4) -0.019(3) 0.069(3) -0.005(3)
C47 0.093(4) 0.120(5) 0.073(3) -0.011(3) 0.059(3) -0.001(4)
C48 0.080(3) 0.135(6) 0.058(3) -0.006(3) 0.037(3) -0.005(4)
C49 0.106(5) 0.135(6) 0.071(4) 0.036(4) 0.046(4) 0.031(5)
C50 0.128(5) 0.113(6) 0.116(5) 0.064(5) 0.083(5) 0.042(5)
C51 0.071(3) 0.069(3) 0.120(5) 0.044(3) 0.057(3) 0.009(3)
C52 0.058(2) 0.050(3) 0.110(4) 0.022(3) 0.048(3) 0.006(2)
C53 0.051(2) 0.058(3) 0.059(2) 0.008(2) 0.038(2) 0.0059(19)
C54 0.066(3) 0.054(2) 0.070(3) -0.006(2) 0.050(2) -0.007(2)
C55 0.050(2) 0.072(3) 0.080(3) -0.010(3) 0.036(2) -0.011(2)
C56 0.053(2) 0.063(3) 0.106(4) 0.000(3) 0.043(3) 0.006(2)
C57 0.061(3) 0.056(3) 0.085(3) -0.007(2) 0.047(3) -0.003(2)
C58 0.051(2) 0.056(2) 0.052(2) -0.0019(19) 0.0362(19) -0.0045(18)
C59 0.096(4) 0.056(3) 0.115(4) -0.010(3) 0.064(4) -0.007(3)
C60 0.063(3) 0.088(5) 0.201(9) 0.006(5) 0.037(5) 0.018(3)
C61 0.051(2) 0.079(3) 0.050(2) -0.002(2) 0.032(2) -0.010(2)
C62 0.073(3) 0.091(3) 0.126(4) 0.020(3) 0.080(3) -0.001(3)
C63 0.124(4) 0.166(5) 0.219(5) 0.035(5) 0.110(4) -0.004(4)
C64 0.166(4) 0.179(5) 0.207(5) 0.019(4) 0.106(4) 0.007(4)
C65 0.164(4) 0.171(5) 0.193(5) 0.043(4) 0.156(4) 0.024(4)
C66 0.162(4) 0.153(5) 0.218(5) 0.030(4) 0.150(4) 0.020(4)
C67 0.169(5) 0.106(5) 0.164(5) 0.015(4) 0.152(4) 0.013(4)
C68 0.164(6) 0.112(5) 0.157(6) 0.015(5) 0.120(6) 0.019(5)

loop_
_atom_type_symbol
_atom_type_description
_atom_type_scat_dispersion_real
_atom_type_scat_dispersion_imag
_atom_type_scat_source
C C 0.0033 0.0016 'International Tables Vol C Tables 4.2.6.8 and 6.1.1.4'
H H 0.0000 0.0000 'International Tables Vol C Tables 4.2.6.8 and 6.1.1.4'
F F 0.0171 0.0103 'International Tables Vol C Tables 4.2.6.8 and 6.1.1.4'
N N 0.0061 0.0033 'International Tables Vol C Tables 4.2.6.8 and 6.1.1.4'
O O 0.0106 0.0060 'International Tables Vol C Tables 4.2.6.8 and 6.1.1.4'
P P 0.1023 0.0942 'International Tables Vol C Tables 4.2.6.8 and 6.1.1.4'

loop_
_geom_angle_atom_site_label_1
_geom_angle_atom_site_label_2
_geom_angle_atom_site_label_3
_geom_angle
F2 P1 F4 179.4(6)
F2 P1 F3 89.5(6)
F4 P1 F3 90.0(5)
F2 P1 F5 88.6(6)
F4 P1 F5 91.9(6)
F3 P1 F5 178.1(6)
F2 P1 F1 90.3(4)
F4 P1 F1 90.0(4)
F3 P1 F1 90.6(3)
F5 P1 F1 89.5(3)
F2 P1 F6 87.3(4)
F4 P1 F6 92.4(4)
F3 P1 F6 90.2(3)
F5 P1 F6 89.6(3)
F1 P1 F6 177.4(3)
F12 P2 F10 89.9(6)
F12 P2 F9 93.8(6)
F10 P2 F9 89.3(3)
F12 P2 F7 90.6(5)
F10 P2 F7 90.3(3)
F9 P2 F7 175.7(4)
F12 P2 F11 175.6(6)
F10 P2 F11 93.0(5)
F9 P2 F11 89.7(5)
F7 P2 F11 86.0(4)
F12 P2 F8 90.8(5)
F10 P2 F8 179.1(4)
F9 P2 F8 90.1(3)
F7 P2 F8 90.3(3)
F11 P2 F8 86.4(4)
C1 O1 C18 116.9(3)
C16 O2 C17 112.0(3)
C14 O3 C15 112.6(3)
C12 O4 C13 112.1(4)
C11 O5 C10 112.9(4)
C9 O6 C8 114.2(4)
C6 O7 C7 116.6(4)
C33 O8 C32 117.1(4)
C40 O10 C41 116.8(4)
C43 O11 C42 112.2(4)
C44 O12 C45 112.2(4)
C46 O13 C47 111.5(4)
C49 O14 C48 114.7(5)
C50 O15 C51 113.5(5)
C35 O16 C52 116.3(4)
C67 O17 C66 112.3(8)
C28 N1 C27 113.8(3)
C28 N1 H1A 108.8
C27 N1 H1A 108.8
C28 N1 H1B 108.8
C27 N1 H1B 108.8
H1A N1 H1B 107.7
C62 N2 C61 116.0(4)
C62 N2 H2A 108.3
C61 N2 H2A 108.3
C62 N2 H2B 108.3
C61 N2 H2B 108.3
H2A N2 H2B 107.4
O1 C1 C2 124.3(5)
O1 C1 C6 116.8(4)
C2 C1 C6 118.9(5)
C3 C2 C1 120.4(6)
C3 C2 H2 119.8
C1 C2 H2 119.8
C4 C3 C2 120.7(6)
C4 C3 H3 119.7
C2 C3 H3 119.7
C3 C4 C5 120.3(6)
C3 C4 H4 119.9
C5 C4 H4 119.9
C6 C5 C4 119.5(6)
C6 C5 H5 120.3
C4 C5 H5 120.3
C5 C6 O7 123.5(5)
C5 C6 C1 120.2(5)
O7 C6 C1 116.3(4)
O7 C7 C8 109.9(4)
O7 C7 H7A 109.7
C8 C7 H7A 109.7
O7 C7 H7B 109.7
C8 C7 H7B 109.7
H7A C7 H7B 108.2
O6 C8 C7 112.0(4)
O6 C8 H8A 109.2
C7 C8 H8A 109.2
O6 C8 H8B 109.2
C7 C8 H8B 109.2
H8A C8 H8B 107.9
O6 C9 C10 109.7(4)
O6 C9 H9A 109.7
C10 C9 H9A 109.7
O6 C9 H9B 109.7
C10 C9 H9B 109.7
H9A C9 H9B 108.2
O5 C10 C9 109.8(4)
O5 C10 H10A 109.7
C9 C10 H10A 109.7
O5 C10 H10B 109.7
C9 C10 H10B 109.7
H10A C10 H10B 108.2
O5 C11 C12 109.8(4)
O5 C11 H11A 109.7
C12 C11 H11A 109.7
O5 C11 H11B 109.7
C12 C11 H11B 109.7
H11A C11 H11B 108.2
O4 C12 C11 110.2(4)
O4 C12 H12A 109.6
C11 C12 H12A 109.6
O4 C12 H12B 109.6
C11 C12 H12B 109.6
H12A C12 H12B 108.1
O4 C13 C14 110.3(4)
O4 C13 H13A 109.6
C14 C13 H13A 109.6
O4 C13 H13B 109.6
C14 C13 H13B 109.6
H13A C13 H13B 108.1
O3 C14 C13 109.7(4)
O3 C14 H14A 109.7
C13 C14 H14A 109.7
O3 C14 H14B 109.7
C13 C14 H14B 109.7
H14A C14 H14B 108.2
O3 C15 C16 110.5(4)
O3 C15 H15A 109.5
C16 C15 H15A 109.5
O3 C15 H15B 109.5
C16 C15 H15B 109.5
H15A C15 H15B 108.1
O2 C16 C15 110.6(4)
O2 C16 H16A 109.5
C15 C16 H16A 109.5
O2 C16 H16B 109.5
C15 C16 H16B 109.5
H16A C16 H16B 108.1
O2 C17 C18 111.4(4)
O2 C17 H17A 109.3
C18 C17 H17A 109.3
O2 C17 H17B 109.3
C18 C17 H17B 109.3
H17A C17 H17B 108.0
O1 C18 C17 111.3(4)
O1 C18 H18A 109.4
C17 C18 H18A 109.4
O1 C18 H18B 109.4
C17 C18 H18B 109.4
H18A C18 H18B 108.0
C24 C19 C20 120.9(4)
C24 C19 H19 119.5
C20 C19 H19 119.5
C21 C20 C19 118.3(4)
C21 C20 C25 121.4(4)
C19 C20 C25 120.3(4)
C20 C21 C22 122.5(4)
C20 C21 H21 118.7
C22 C21 H21 118.7
C21 C22 C23 117.6(4)
C21 C22 C26 121.0(5)
C23 C22 C26 121.4(5)
C24 C23 C22 121.8(4)
C24 C23 H23 119.1
C22 C23 H23 119.1
C23 C24 C19 118.7(4)
C23 C24 C27 120.1(4)
C19 C24 C27 121.2(4)
C20 C25 H25A 109.5
C20 C25 H25B 109.5
H25A C25 H25B 109.5
C20 C25 H25C 109.5
H25A C25 H25C 109.5
H25B C25 H25C 109.5
C22 C26 H26A 109.5
C22 C26 H26B 109.5
H26A C26 H26B 109.5
C22 C26 H26C 109.5
H26A C26 H26C 109.5
H26B C26 H26C 109.5
N1 C27 C24 112.6(3)
N1 C27 H27A 109.1
C24 C27 H27A 109.1
N1 C27 H27B 109.1
C24 C27 H27B 109.1
H27A C27 H27B 107.8
N1 C28 C29 113.3(3)
N1 C28 H28A 108.9
C29 C28 H28A 108.9
N1 C28 H28B 108.9
C29 C28 H28B 108.9
H28A C28 H28B 107.7
C28 C29 C30 113.4(3)
C28 C29 H29A 108.9
C30 C29 H29A 108.9
C28 C29 H29B 108.9
C30 C29 H29B 108.9
H29A C29 H29B 107.7
C31 C30 C29 113.1(4)
C31 C30 H30A 109.0
C29 C30 H30A 109.0
C31 C30 H30B 109.0
C29 C30 H30B 109.0
H30A C30 H30B 107.8
C32 C31 C30 111.6(4)
C32 C31 H31A 109.3
C30 C31 H31A 109.3
C32 C31 H31B 109.3
C30 C31 H31B 109.3
H31A C31 H31B 108.0
O8 C32 C31 107.4(4)
O8 C32 H32A 110.2
C31 C32 H32A 110.2
O8 C32 H32B 110.2
C31 C32 H32B 110.2
H32A C32 H32B 108.5
O9 C33 O8 124.3(5)
O9 C33 C34 123.3(5)
O8 C33 C34 112.4(4)
C33 C34 H34A 109.5
C33 C34 H34B 109.5
H34A C34 H34B 109.5
C33 C34 H34C 109.5
H34A C34 H34C 109.5
H34B C34 H34C 109.5
O16 C35 C40 116.2(4)
O16 C35 C36 124.3(5)
C40 C35 C36 119.4(5)
C37 C36 C35 120.5(6)
C37 C36 H36 119.7
C35 C36 H36 119.7
C38 C37 C36 119.7(6)
C38 C37 H37 120.1
C36 C37 H37 120.1
C37 C38 C39 122.3(6)
C37 C38 H38 118.8
C39 C38 H38 118.8
C40 C39 C38 118.0(6)
C40 C39 H39 121.0
C38 C39 H39 121.0
C35 C40 O10 116.5(4)
C35 C40 C39 119.9(5)
O10 C40 C39 123.6(5)
O10 C41 C42 109.8(4)
O10 C41 H41A 109.7
C42 C41 H41A 109.7
O10 C41 H41B 109.7
C42 C41 H41B 109.7
H41A C41 H41B 108.2
O11 C42 C41 110.5(4)
O11 C42 H42A 109.5
C41 C42 H42A 109.5
O11 C42 H42B 109.5
C41 C42 H42B 109.5
H42A C42 H42B 108.1
O11 C43 C44 109.9(4)
O11 C43 H43A 109.7
C44 C43 H43A 109.7
O11 C43 H43B 109.7
C44 C43 H43B 109.7
H43A C43 H43B 108.2
O12 C44 C43 110.3(4)
O12 C44 H44A 109.6
C43 C44 H44A 109.6
O12 C44 H44B 109.6
C43 C44 H44B 109.6
H44A C44 H44B 108.1
O12 C45 C46 110.0(4)
O12 C45 H45A 109.7
C46 C45 H45A 109.7
O12 C45 H45B 109.7
C46 C45 H45B 109.7
H45A C45 H45B 108.2
O13 C46 C45 109.6(4)
O13 C46 H46A 109.7
C45 C46 H46A 109.7
O13 C46 H46B 109.7
C45 C46 H46B 109.7
H46A C46 H46B 108.2
O13 C47 C48 110.4(4)
O13 C47 H47A 109.6
C48 C47 H47A 109.6
O13 C47 H47B 109.6
C48 C47 H47B 109.6
H47A C47 H47B 108.1
O14 C48 C47 109.4(5)
O14 C48 H48A 109.8
C47 C48 H48A 109.8
O14 C48 H48B 109.8
C47 C48 H48B 109.8
H48A C48 H48B 108.2
O14 C49 C50 111.2(6)
O14 C49 H49A 109.4
C50 C49 H49A 109.4
O14 C49 H49B 109.4
C50 C49 H49B 109.4
H49A C49 H49B 108.0
O15 C50 C49 109.4(5)
O15 C50 H50A 109.8
C49 C50 H50A 109.8
O15 C50 H50B 109.8
C49 C50 H50B 109.8
H50A C50 H50B 108.2
O15 C51 C52 110.7(4)
O15 C51 H51A 109.5
C52 C51 H51A 109.5
O15 C51 H51B 109.5
C52 C51 H51B 109.5
H51A C51 H51B 108.1
O16 C52 C51 110.1(4)
O16 C52 H52A 109.6
C51 C52 H52A 109.6
O16 C52 H52B 109.6
C51 C52 H52B 109.6
H52A C52 H52B 108.2
C58 C53 C54 121.3(4)
C58 C53 H53 119.3
C54 C53 H53 119.3
C55 C54 C53 117.5(4)
C55 C54 C59 121.3(4)
C53 C54 C59 121.2(4)
C56 C55 C54 122.8(4)
C56 C55 H55 118.6
C54 C55 H55 118.6
C55 C56 C57 117.6(4)
C55 C56 C60 120.4(5)
C57 C56 C60 121.9(5)
C58 C57 C56 121.7(4)
C58 C57 H57 119.2
C56 C57 H57 119.2
C57 C58 C53 119.1(4)
C57 C58 C61 120.2(4)
C53 C58 C61 120.7(4)
C54 C59 H59A 109.5
C54 C59 H59B 109.5
H59A C59 H59B 109.5
C54 C59 H59C 109.5
H59A C59 H59C 109.5
H59B C59 H59C 109.5
C56 C60 H60A 109.5
C56 C60 H60B 109.5
H60A C60 H60B 109.5
C56 C60 H60C 109.5
H60A C60 H60C 109.5
H60B C60 H60C 109.5
N2 C61 C58 110.6(3)
N2 C61 H61A 109.5
C58 C61 H61A 109.5
N2 C61 H61B 109.5
C58 C61 H61B 109.5
H61A C61 H61B 108.1
N2 C62 C63 104.9(5)
N2 C62 H62A 110.8
C63 C62 H62A 110.8
N2 C62 H62B 110.8
C63 C62 H62B 110.8
H62A C62 H62B 108.8
C64 C63 C62 115.4(9)
C64 C63 H63A 108.4
C62 C63 H63A 108.4
C64 C63 H63B 108.4
C62 C63 H63B 108.4
H63A C63 H63B 107.5
C63 C64 C65 103.5(9)
C63 C64 H64A 111.1
C65 C64 H64A 111.1
C63 C64 H64B 111.1
C65 C64 H64B 111.1
H64A C64 H64B 109.0
C66 C65 C64 111.9(10)
C66 C65 H65A 109.2
C64 C65 H65A 109.2
C66 C65 H65B 109.2
C64 C65 H65B 109.2
H65A C65 H65B 107.9
C65 C66 O17 121.5(9)
C65 C66 H66A 106.9
O17 C66 H66A 106.9
C65 C66 H66B 106.9
O17 C66 H66B 106.9
H66A C66 H66B 106.7
O18 C67 O17 120.7(8)
O18 C67 C68 123.6(8)
O17 C67 C68 115.6(9)
C67 C68 H68A 109.5
C67 C68 H68B 109.5
H68A C68 H68B 109.5
C67 C68 H68C 109.5
H68A C68 H68C 109.5
H68B C68 H68C 109.5

loop_
_geom_bond_atom_site_label_1
_geom_bond_atom_site_label_2
_geom_bond_distance
P1 F2 1.496(6)
P1 F4 1.501(6)
P1 F3 1.501(5)
P1 F5 1.513(5)
P1 F1 1.572(4)
P1 F6 1.577(4)
P2 F12 1.447(5)
P2 F10 1.515(4)
P2 F9 1.530(4)
P2 F7 1.550(4)
P2 F11 1.558(6)
P2 F8 1.569(4)
O1 C1 1.368(5)
O1 C18 1.439(5)
O2 C16 1.418(5)
O2 C17 1.426(5)
O3 C14 1.420(6)
O3 C15 1.420(6)
O4 C12 1.419(5)
O4 C13 1.423(6)
O5 C11 1.413(6)
O5 C10 1.416(6)
O6 C9 1.415(6)
O6 C8 1.424(6)
O7 C6 1.386(5)
O7 C7 1.431(5)
O8 C33 1.317(6)
O8 C32 1.446(6)
O9 C33 1.203(6)
O10 C40 1.386(5)
O10 C41 1.415(5)
O11 C43 1.424(5)
O11 C42 1.430(6)
O12 C44 1.421(6)
O12 C45 1.421(6)
O13 C46 1.418(6)
O13 C47 1.435(6)
O14 C49 1.400(8)
O14 C48 1.437(8)
O15 C50 1.414(8)
O15 C51 1.440(7)
O16 C35 1.365(6)
O16 C52 1.439(6)
O17 C67 1.292(8)
O17 C66 1.457(10)
O18 C67 1.221(10)
N1 C28 1.483(5)
N1 C27 1.492(5)
N1 H1A 0.9000
N1 H1B 0.9000
N2 C62 1.469(6)
N2 C61 1.480(5)
N2 H2A 0.9000
N2 H2B 0.9000
C1 C2 1.389(6)
C1 C6 1.400(7)
C2 C3 1.386(9)
C2 H2 0.9300
C3 C4 1.351(10)
C3 H3 0.9300
C4 C5 1.404(9)
C4 H4 0.9300
C5 C6 1.386(7)
C5 H5 0.9300
C7 C8 1.488(7)
C7 H7A 0.9700
C7 H7B 0.9700
C8 H8A 0.9700
C8 H8B 0.9700
C9 C10 1.480(8)
C9 H9A 0.9700
C9 H9B 0.9700
C10 H10A 0.9700
C10 H10B 0.9700
C11 C12 1.487(8)
C11 H11A 0.9700
C11 H11B 0.9700
C12 H12A 0.9700
C12 H12B 0.9700
C13 C14 1.490(7)
C13 H13A 0.9700
C13 H13B 0.9700
C14 H14A 0.9700
C14 H14B 0.9700
C15 C16 1.486(7)
C15 H15A 0.9700
C15 H15B 0.9700
C16 H16A 0.9700
C16 H16B 0.9700
C17 C18 1.463(7)
C17 H17A 0.9700
C17 H17B 0.9700
C18 H18A 0.9700
C18 H18B 0.9700
C19 C24 1.385(6)
C19 C20 1.399(6)
C19 H19 0.9300
C20 C21 1.372(6)
C20 C25 1.517(6)
C21 C22 1.386(7)
C21 H21 0.9300
C22 C23 1.390(6)
C22 C26 1.505(8)
C23 C24 1.383(6)
C23 H23 0.9300
C24 C27 1.494(5)
C25 H25A 0.9600
C25 H25B 0.9600
C25 H25C 0.9600
C26 H26A 0.9600
C26 H26B 0.9600
C26 H26C 0.9600
C27 H27A 0.9700
C27 H27B 0.9700
C28 C29 1.511(5)
C28 H28A 0.9700
C28 H28B 0.9700
C29 C30 1.543(6)
C29 H29A 0.9700
C29 H29B 0.9700
C30 C31 1.512(6)
C30 H30A 0.9700
C30 H30B 0.9700
C31 C32 1.503(6)
C31 H31A 0.9700
C31 H31B 0.9700
C32 H32A 0.9700
C32 H32B 0.9700
C33 C34 1.476(7)
C34 H34A 0.9600
C34 H34B 0.9600
C34 H34C 0.9600
C35 C40 1.385(7)
C35 C36 1.406(7)
C36 C37 1.362(9)
C36 H36 0.9300
C37 C38 1.341(10)
C37 H37 0.9300
C38 C39 1.408(9)
C38 H38 0.9300
C39 C40 1.389(7)
C39 H39 0.9300
C41 C42 1.487(7)
C41 H41A 0.9700
C41 H41B 0.9700
C42 H42A 0.9700
C42 H42B 0.9700
C43 C44 1.489(7)
C43 H43A 0.9700
C43 H43B 0.9700
C44 H44A 0.9700
C44 H44B 0.9700
C45 C46 1.498(7)
C45 H45A 0.9700
C45 H45B 0.9700
C46 H46A 0.9700
C46 H46B 0.9700
C47 C48 1.471(8)
C47 H47A 0.9700
C47 H47B 0.9700
C48 H48A 0.9700
C48 H48B 0.9700
C49 C50 1.465(11)
C49 H49A 0.9700
C49 H49B 0.9700
C50 H50A 0.9700
C50 H50B 0.9700
C51 C52 1.488(8)
C51 H51A 0.9700
C51 H51B 0.9700
C52 H52A 0.9700
C52 H52B 0.9700
C53 C58 1.378(6)
C53 C54 1.388(6)
C53 H53 0.9300
C54 C55 1.387(6)
C54 C59 1.505(7)
C55 C56 1.373(7)
C55 H55 0.9300
C56 C57 1.388(7)
C56 C60 1.512(7)
C57 C58 1.374(6)
C57 H57 0.9300
C58 C61 1.511(5)
C59 H59A 0.9600
C59 H59B 0.9600
C59 H59C 0.9600
C60 H60A 0.9600
C60 H60B 0.9600
C60 H60C 0.9600
C61 H61A 0.9700
C61 H61B 0.9700
C62 C63 1.619(10)
C62 H62A 0.9700
C62 H62B 0.9700
C63 C64 1.402(8)
C63 H63A 0.9700
C63 H63B 0.9700
C64 C65 1.575(12)
C64 H64A 0.9700
C64 H64B 0.9700
C65 C66 1.277(10)
C65 H65A 0.9700
C65 H65B 0.9700
C66 H66A 0.9700
C66 H66B 0.9700
C67 C68 1.414(11)
C68 H68A 0.9600
C68 H68B 0.9600
C68 H68C 0.9600

loop_
_geom_torsion_atom_site_label_1
_geom_torsion_atom_site_label_2
_geom_torsion_atom_site_label_3
_geom_torsion_atom_site_label_4
_geom_torsion
C18 O1 C1 C2 2.7(6)
C18 O1 C1 C6 -177.1(4)
O1 C1 C2 C3 -177.4(5)
C6 C1 C2 C3 2.5(7)
C1 C2 C3 C4 -1.7(9)
C2 C3 C4 C5 -0.5(10)
C3 C4 C5 C6 1.9(9)
C4 C5 C6 O7 179.2(5)
C4 C5 C6 C1 -1.1(7)
C7 O7 C6 C5 -6.5(6)
C7 O7 C6 C1 173.8(4)
O1 C1 C6 C5 178.8(4)
C2 C1 C6 C5 -1.1(7)
O1 C1 C6 O7 -1.5(5)
C2 C1 C6 O7 178.6(4)
C6 O7 C7 C8 -171.9(4)
C9 O6 C8 C7 -143.4(4)
O7 C7 C8 O6 -68.4(5)
C8 O6 C9 C10 179.0(4)
C11 O5 C10 C9 173.3(4)
O6 C9 C10 O5 69.5(5)
C10 O5 C11 C12 -179.1(4)
C13 O4 C12 C11 -171.3(4)
O5 C11 C12 O4 -66.0(5)
C12 O4 C13 C14 169.2(4)
C15 O3 C14 C13 166.4(4)
O4 C13 C14 O3 66.7(5)
C14 O3 C15 C16 -176.8(4)
C17 O2 C16 C15 178.5(3)
O3 C15 C16 O2 -78.9(5)
C16 O2 C17 C18 173.2(4)
C1 O1 C18 C17 171.1(4)
O2 C17 C18 O1 74.8(5)
C24 C19 C20 C21 1.0(6)
C24 C19 C20 C25 -179.7(4)
C19 C20 C21 C22 -0.2(7)
C25 C20 C21 C22 -179.5(5)
C20 C21 C22 C23 -0.2(7)
C20 C21 C22 C26 178.7(6)
C21 C22 C23 C24 -0.1(7)
C26 C22 C23 C24 -179.1(5)
C22 C23 C24 C19 0.9(6)
C22 C23 C24 C27 -179.4(4)
C20 C19 C24 C23 -1.4(6)
C20 C19 C24 C27 179.0(4)
C28 N1 C27 C24 -164.5(3)
C23 C24 C27 N1 100.2(4)
C19 C24 C27 N1 -80.1(5)
C27 N1 C28 C29 -177.9(3)
N1 C28 C29 C30 70.6(4)
C28 C29 C30 C31 163.5(4)
C29 C30 C31 C32 -176.1(4)
C33 O8 C32 C31 176.0(4)
C30 C31 C32 O8 -67.9(5)
C32 O8 C33 O9 -6.3(8)
C32 O8 C33 C34 174.0(5)
C52 O16 C35 C40 179.7(4)
C52 O16 C35 C36 -1.1(6)
O16 C35 C36 C37 178.7(5)
C40 C35 C36 C37 -2.1(7)
C35 C36 C37 C38 0.6(8)
C36 C37 C38 C39 -0.2(9)
C37 C38 C39 C40 1.3(9)
O16 C35 C40 O10 2.4(5)
C36 C35 C40 O10 -176.8(4)
O16 C35 C40 C39 -177.6(4)
C36 C35 C40 C39 3.2(6)
C41 O10 C40 C35 173.4(4)
C41 O10 C40 C39 -6.7(6)
C38 C39 C40 C35 -2.8(7)
C38 C39 C40 O10 177.3(4)
C40 O10 C41 C42 -173.9(4)
C43 O11 C42 C41 -173.6(4)
O10 C41 C42 O11 -77.2(5)
C42 O11 C43 C44 -179.4(4)
C45 O12 C44 C43 175.1(4)
O11 C43 C44 O12 74.8(5)
C44 O12 C45 C46 -165.9(4)
C47 O13 C46 C45 -167.3(4)
O12 C45 C46 O13 -65.5(5)
C46 O13 C47 C48 179.5(5)
C49 O14 C48 C47 167.4(5)
O13 C47 C48 O14 69.4(6)
C48 O14 C49 C50 177.8(5)
C51 O15 C50 C49 -179.3(5)
O14 C49 C50 O15 -68.1(7)
C50 O15 C51 C52 151.0(5)
C35 O16 C52 C51 -179.1(4)
O15 C51 C52 O16 74.1(5)
C58 C53 C54 C55 -0.7(6)
C58 C53 C54 C59 178.9(5)
C53 C54 C55 C56 -1.0(7)
C59 C54 C55 C56 179.3(6)
C54 C55 C56 C57 1.2(9)
C54 C55 C56 C60 179.4(7)
C55 C56 C57 C58 0.3(8)
C60 C56 C57 C58 -177.8(7)
C56 C57 C58 C53 -2.0(7)
C56 C57 C58 C61 176.4(5)
C54 C53 C58 C57 2.2(6)
C54 C53 C58 C61 -176.2(4)
C62 N2 C61 C58 178.3(4)
C57 C58 C61 N2 -89.7(5)
C53 C58 C61 N2 88.7(5)
C61 N2 C62 C63 177.6(5)
N2 C62 C63 C64 -173.3(9)
C62 C63 C64 C65 172.9(8)
C63 C64 C65 C66 103.4(12)
C64 C65 C66 O17 -72.5(14)
C67 O17 C66 C65 155.2(10)
C66 O17 C67 O18 2.7(10)
C66 O17 C67 C68 -174.7(7)
